data_4034607
loop_
_publ_author_name
'Amer, Mostafa Mahmoud'
'Abas, Hossay'
'Leonard, Daniel J.'
'Ward, John W.'
'Clayden, Jonathan'

_publ_section_title
;
 Amino Acid-Derived trans- N-Chloroformylimidazolidinones: Scalable,
 Stereoselective Synthesis, Structure, and Utility.
;
_journal_issue 11
_journal_name_full 'The Journal of organic chemistry'
_journal_page_first 7199
_journal_page_last 7206
_journal_paper_doi 10.1021/acs.joc.9b00727
_journal_volume 84
_journal_year 2019
_chemical_absolute_configuration unk
_chemical_formula_moiety 'C15 H19 Cl N2 O2'
_chemical_formula_sum 'C15 H19 Cl N2 O2'
_chemical_formula_weight 294.77
_space_group_crystal_system orthorhombic
_space_group_IT_number 19
_space_group_name_Hall 'P 2ac 2ab'
_space_group_name_H-M_alt 'P 21 21 21'
_atom_sites_solution_hydrogens geom
_atom_sites_solution_primary iterative
_audit_creation_date 2017-02-07
_audit_creation_method
;
Olex2 1.2
(compiled 2017.01.04 svn.r3372 for OlexSys, GUI svn.r5292)
;
_cell_angle_alpha 90
_cell_angle_beta 90
_cell_angle_gamma 90
_cell_formula_units_Z 4
_cell_length_a 6.1540(4)
_cell_length_b 14.8883(10)
_cell_length_c 15.8902(10)
_cell_measurement_reflns_used 4636
_cell_measurement_temperature 100(2)
_cell_measurement_theta_max 27.86
_cell_measurement_theta_min 2.56
_cell_volume 1455.90(16)
_computing_cell_refinement 'SAINT v8.37A (Bruker, 2015)'
_computing_data_collection 'Bruker Apex suite'
_computing_data_reduction 'SAINT v8.37A (Bruker, 2015)'
_computing_molecular_graphics 'Olex2 (Dolomanov et al., 2009)'
_computing_publication_material 'Olex2 (Dolomanov et al., 2009)'
_computing_structure_refinement 'ShelXL (Sheldrick, 2015)'
_computing_structure_solution
;
Superflip (Palatinus & Chapuis, 2007;Palatinus & van der Lee, 2008;
Palatinus et al., 2012)
;
_diffrn_ambient_temperature 100(2)
_diffrn_detector 'Bruker area detector'
_diffrn_detector_type 'CCD area detector'
_diffrn_measured_fraction_theta_full 1.000
_diffrn_measured_fraction_theta_max 1.000
_diffrn_measurement_device 'Bruker Apex II kappa CCD area detector'
_diffrn_measurement_device_type 'Bruker Apex II kappa CCD area detector'
_diffrn_measurement_method '\f and \w scans'
_diffrn_radiation_monochromator graphite
_diffrn_radiation_type MoK\a
_diffrn_radiation_wavelength 0.71073
_diffrn_reflns_av_R_equivalents 0.0322
_diffrn_reflns_av_unetI/netI 0.0305
_diffrn_reflns_Laue_measured_fraction_full 1.000
_diffrn_reflns_Laue_measured_fraction_max 1.000
_diffrn_reflns_limit_h_max 4
_diffrn_reflns_limit_h_min -8
_diffrn_reflns_limit_k_max 19
_diffrn_reflns_limit_k_min -19
_diffrn_reflns_limit_l_max 20
_diffrn_reflns_limit_l_min -20
_diffrn_reflns_number 13253
_diffrn_reflns_point_group_measured_fraction_full 1.000
_diffrn_reflns_point_group_measured_fraction_max 0.999
_diffrn_reflns_theta_full 25.242
_diffrn_reflns_theta_max 27.952
_diffrn_reflns_theta_min 1.874
_diffrn_source 'fine-focus sealed tube'
_diffrn_standards_number 0
_exptl_absorpt_coefficient_mu 0.266
_exptl_absorpt_correction_T_max 0.7456
_exptl_absorpt_correction_T_min 0.6544
_exptl_absorpt_correction_type multi-scan
_exptl_absorpt_process_details
;
SADABS-2014/5 (Bruker,2014/5) was used for absorption correction. wR2(int) was 
0.0672 before and 0.0420 after correction. The Ratio of minimum to maximum 
transmission is 0.8777. The \l/2 correction factor is Not present.
;
_exptl_crystal_colour colourless
_exptl_crystal_colour_primary colourless
_exptl_crystal_density_diffrn 1.345
_exptl_crystal_description block
_exptl_crystal_F_000 624
_exptl_crystal_size_max 0.595
_exptl_crystal_size_mid 0.312
_exptl_crystal_size_min 0.198
_refine_diff_density_max 0.246
_refine_diff_density_min -0.167
_refine_diff_density_rms 0.040
_refine_ls_abs_structure_details
;
 Flack x determined using 1319 quotients [(I+)-(I-)]/[(I+)+(I-)]
 (Parsons and Flack (2004), Acta Cryst. A60, s61).
;
_refine_ls_abs_structure_Flack -0.06(3)
_refine_ls_extinction_method none
_refine_ls_goodness_of_fit_ref 1.045
_refine_ls_hydrogen_treatment constr
_refine_ls_matrix_type full
_refine_ls_number_parameters 185
_refine_ls_number_reflns 3492
_refine_ls_number_restraints 0
_refine_ls_restrained_S_all 1.045
_refine_ls_R_factor_all 0.0316
_refine_ls_R_factor_gt 0.0283
_refine_ls_shift/su_max 0.001
_refine_ls_shift/su_mean 0.000
_refine_ls_structure_factor_coef Fsqd
_refine_ls_weighting_details 'w=1/[\s^2^(Fo^2^)+(0.0341P)^2^+0.1661P] where P=(Fo^2^+2Fc^2^)/3'
_refine_ls_weighting_scheme calc
_refine_ls_wR_factor_gt 0.0651
_refine_ls_wR_factor_ref 0.0669
_reflns_Friedel_coverage 0.724
_reflns_Friedel_fraction_full 1.000
_reflns_Friedel_fraction_max 0.999
_reflns_number_gt 3263
_reflns_number_total 3492
_reflns_threshold_expression 'I > 2\s(I)'
_cod_data_source_file jo9b00727_si_002.cif
_cod_data_source_block testo1_compound_2m
_cod_database_code 4034607
_shelxl_version_number 2013-4
_shelx_space_group_comment
;
The symmetry employed for this shelxl refinement is uniquely defined
by the following loop, which should always be used as a source of
symmetry information in preference to the above space-group names.
They are only intended as comments.
;
_olex2_refinement_description
;
1. Fixed Uiso
 At 1.2 times of:
  All C(H) groups
 At 1.5 times of:
  All C(H,H,H) groups
2.a Ternary CH refined with riding coordinates:
 C2(H2), C3(H3)
2.b Aromatic/amide H refined with riding coordinates:
 C11(H11), C12(H12), C13(H13), C14(H14), C15(H15)
2.c Idealised Me refined as rotating group:
 C4(H4A,H4B,H4C), C6(H6A,H6B,H6C), C7(H7A,H7B,H7C), C8(H8A,H8B,H8C)
;
_olex2_submission_special_instructions 'No special instructions were received'

loop_
_space_group_symop_operation_xyz
'x, y, z'
'-x+1/2, -y, z+1/2'
'x+1/2, -y+1/2, -z'
'-x, y+1/2, -z+1/2'

loop_
_atom_site_label
_atom_site_type_symbol
_atom_site_fract_x
_atom_site_fract_y
_atom_site_fract_z
_atom_site_U_iso_or_equiv
_atom_site_adp_type
_atom_site_occupancy
_atom_site_site_symmetry_order
_atom_site_calc_flag
_atom_site_refinement_flags_posn
Cl1 Cl 0.02130(7) 0.43352(3) 0.65843(3) 0.01808(11) Uani 1 1 d .
O1 O 0.3767(2) 0.56022(10) 0.37137(9) 0.0201(3) Uani 1 1 d .
O2 O -0.3314(2) 0.42771(10) 0.56965(8) 0.0195(3) Uani 1 1 d .
N1 N 0.0244(3) 0.51075(11) 0.36435(9) 0.0151(3) Uani 1 1 d .
N2 N -0.0185(3) 0.45339(10) 0.49543(9) 0.0136(3) Uani 1 1 d .
C1 C 0.2156(3) 0.52617(13) 0.40293(12) 0.0149(4) Uani 1 1 d .
C2 C -0.1231(3) 0.45216(13) 0.41099(11) 0.0138(4) Uani 1 1 d .
H2 H -0.2679 0.4794 0.4140 0.017 Uiso 1 1 calc R
C3 C 0.1904(3) 0.50203(14) 0.49570(11) 0.0136(4) Uani 1 1 d .
H3 H 0.3098 0.4639 0.5154 0.016 Uiso 1 1 calc R
C4 C -0.0153(3) 0.54337(13) 0.27925(11) 0.0206(4) Uani 1 1 d .
H4A H 0.0562 0.6001 0.2716 0.031 Uiso 1 1 calc GR
H4B H -0.1687 0.5507 0.2707 0.031 Uiso 1 1 calc GR
H4C H 0.0405 0.5008 0.2393 0.031 Uiso 1 1 calc GR
C5 C -0.1388(3) 0.35612(14) 0.37340(12) 0.0169(4) Uani 1 1 d .
C6 C 0.0893(3) 0.31954(15) 0.35506(13) 0.0205(4) Uani 1 1 d .
H6A H 0.1554 0.3545 0.3112 0.031 Uiso 1 1 calc GR
H6B H 0.0788 0.2580 0.3374 0.031 Uiso 1 1 calc GR
H6C H 0.1763 0.3232 0.4051 0.031 Uiso 1 1 calc GR
C7 C -0.2769(3) 0.35839(15) 0.29249(13) 0.0225(4) Uani 1 1 d .
H7A H -0.4117 0.3886 0.3036 0.034 Uiso 1 1 calc GR
H7B H -0.3059 0.2981 0.2743 0.034 Uiso 1 1 calc GR
H7C H -0.1992 0.3899 0.2492 0.034 Uiso 1 1 calc GR
C8 C -0.2525(4) 0.29281(15) 0.43531(13) 0.0233(5) Uani 1 1 d .
H8A H -0.1667 0.2875 0.4855 0.035 Uiso 1 1 calc GR
H8B H -0.2690 0.2347 0.4099 0.035 Uiso 1 1 calc GR
H8C H -0.3930 0.3165 0.4493 0.035 Uiso 1 1 calc GR
C9 C -0.1388(3) 0.43948(14) 0.56523(11) 0.0146(4) Uani 1 1 d .
C10 C 0.1808(3) 0.59041(13) 0.54385(11) 0.0135(4) Uani 1 1 d .
C11 C -0.0058(3) 0.64354(13) 0.54006(11) 0.0171(4) Uani 1 1 d .
H11 H -0.1266 0.6237 0.5102 0.021 Uiso 1 1 calc R
C12 C -0.0111(3) 0.72597(13) 0.58080(12) 0.0192(4) Uani 1 1 d .
H12 H -0.1357 0.7612 0.5782 0.023 Uiso 1 1 calc R
C13 C 0.1677(3) 0.75598(14) 0.62516(12) 0.0198(4) Uani 1 1 d .
H13 H 0.1629 0.8109 0.6529 0.024 Uiso 1 1 calc R
C14 C 0.3546(3) 0.70384(15) 0.62820(12) 0.0190(4) Uani 1 1 d .
H14 H 0.4759 0.7244 0.6573 0.023 Uiso 1 1 calc R
C15 C 0.3612(3) 0.62109(13) 0.58797(12) 0.0156(4) Uani 1 1 d .
H15 H 0.4864 0.5862 0.5905 0.019 Uiso 1 1 calc R

loop_
_atom_site_aniso_label
_atom_site_aniso_U_11
_atom_site_aniso_U_22
_atom_site_aniso_U_33
_atom_site_aniso_U_23
_atom_site_aniso_U_13
_atom_site_aniso_U_12
Cl1 0.0190(2) 0.0226(2) 0.01264(19) 0.00169(18) -0.00033(16) 0.00202(19)
O1 0.0176(6) 0.0230(8) 0.0196(7) -0.0015(6) 0.0046(5) -0.0057(6)
O2 0.0134(6) 0.0242(8) 0.0208(7) 0.0021(6) 0.0028(5) 0.0016(6)
N1 0.0153(8) 0.0168(8) 0.0132(7) 0.0020(6) -0.0002(6) -0.0015(7)
N2 0.0114(7) 0.0168(8) 0.0124(7) 0.0003(6) -0.0007(6) -0.0006(6)
C1 0.0165(9) 0.0125(9) 0.0158(9) -0.0022(8) 0.0011(7) 0.0012(7)
C2 0.0104(8) 0.0179(10) 0.0129(8) 0.0016(7) -0.0008(7) 0.0000(7)
C3 0.0099(8) 0.0145(9) 0.0164(9) -0.0002(8) 0.0001(7) 0.0001(7)
C4 0.0240(10) 0.0230(10) 0.0148(9) 0.0035(7) -0.0001(8) 0.0007(9)
C5 0.0166(9) 0.0176(10) 0.0165(9) -0.0011(8) -0.0015(7) -0.0020(8)
C6 0.0203(10) 0.0207(11) 0.0206(11) -0.0022(8) -0.0010(8) 0.0034(8)
C7 0.0192(10) 0.0290(12) 0.0193(10) -0.0043(9) -0.0044(8) -0.0039(9)
C8 0.0261(11) 0.0203(11) 0.0235(11) -0.0012(9) 0.0009(9) -0.0082(9)
C9 0.0153(8) 0.0137(9) 0.0150(9) 0.0004(8) 0.0005(7) 0.0017(8)
C10 0.0149(9) 0.0139(9) 0.0118(8) 0.0012(7) 0.0012(7) 0.0009(7)
C11 0.0155(9) 0.0185(9) 0.0175(9) 0.0012(7) -0.0016(8) 0.0002(8)
C12 0.0206(9) 0.0169(9) 0.0201(9) 0.0025(7) 0.0028(9) 0.0053(9)
C13 0.0273(11) 0.0159(10) 0.0161(9) -0.0004(8) 0.0036(8) -0.0005(8)
C14 0.0235(10) 0.0198(10) 0.0138(9) -0.0010(8) -0.0027(8) -0.0035(8)
C15 0.0147(9) 0.0173(10) 0.0147(9) 0.0011(8) 0.0006(7) 0.0017(7)

loop_
_atom_type_symbol
_atom_type_description
_atom_type_scat_dispersion_real
_atom_type_scat_dispersion_imag
_atom_type_scat_source
C C 0.0033 0.0016 'International Tables Vol C Tables 4.2.6.8 and 6.1.1.4'
H H 0.0000 0.0000 'International Tables Vol C Tables 4.2.6.8 and 6.1.1.4'
Cl Cl 0.1484 0.1585 'International Tables Vol C Tables 4.2.6.8 and 6.1.1.4'
N N 0.0061 0.0033 'International Tables Vol C Tables 4.2.6.8 and 6.1.1.4'
O O 0.0106 0.0060 'International Tables Vol C Tables 4.2.6.8 and 6.1.1.4'

loop_
_geom_angle_atom_site_label_1
_geom_angle_atom_site_label_2
_geom_angle_atom_site_label_3
_geom_angle
C1 N1 C2 114.45(15)
C1 N1 C4 120.79(16)
C4 N1 C2 124.44(16)
C3 N2 C2 112.67(14)
C9 N2 C2 120.13(15)
C9 N2 C3 123.43(14)
O1 C1 N1 126.40(18)
O1 C1 C3 125.25(18)
N1 C1 C3 108.11(16)
N1 C2 N2 100.45(14)
N1 C2 C5 113.17(15)
N2 C2 C5 112.65(15)
N2 C3 C1 101.62(14)
N2 C3 C10 113.04(15)
C10 C3 C1 106.61(15)
C6 C5 C2 110.09(16)
C6 C5 C7 110.73(16)
C7 C5 C2 109.57(16)
C8 C5 C2 110.36(16)
C8 C5 C6 108.76(17)
C8 C5 C7 107.29(16)
O2 C9 Cl1 119.37(14)
O2 C9 N2 127.75(17)
N2 C9 Cl1 112.80(13)
C11 C10 C3 119.99(17)
C15 C10 C3 120.39(16)
C15 C10 C11 119.52(18)
C12 C11 C10 120.01(19)
C13 C12 C11 120.38(19)
C12 C13 C14 119.78(19)
C13 C14 C15 120.29(19)
C14 C15 C10 120.01(19)

loop_
_geom_bond_atom_site_label_1
_geom_bond_atom_site_label_2
_geom_bond_distance
Cl1 C9 1.7810(18)
O1 C1 1.221(2)
O2 C9 1.200(2)
N1 C1 1.347(2)
N1 C2 1.461(2)
N1 C4 1.458(2)
N2 C2 1.488(2)
N2 C3 1.476(2)
N2 C9 1.349(2)
C1 C3 1.525(3)
C2 C5 1.553(3)
C3 C10 1.523(3)
C5 C6 1.533(3)
C5 C7 1.542(3)
C5 C8 1.532(3)
C10 C11 1.396(3)
C10 C15 1.390(3)
C11 C12 1.388(3)
C12 C13 1.381(3)
C13 C14 1.388(3)
C14 C15 1.389(3)
